data_1501752
loop_
_publ_author_name
'Galievsky, Victor A.'
'Druzhinin, Sergey I.'
'Demeter, Attila'
'Kovalenko, Sergey A.'
'Senyushkina, Tamara'
'Mayer, Peter'
'Zachariasse, Klaas A.'

_publ_section_title
;
 Presence and absence of excited state intramolecular charge transfer with
 the six isomers of dicyano-N,N-dimethylaniline and
 dicyano-(N-methyl-N-isopropyl)aniline.
;
_journal_issue 40
_journal_name_full 'The journal of physical chemistry. A'
_journal_page_first 10823
_journal_page_last 10845
_journal_paper_doi 10.1021/jp2045614
_journal_volume 115
_journal_year 2011
_chemical_formula_sum 'C12 H13 N3'
_chemical_formula_weight 199.25
_chemical_name_systematic
; 
 ? 
;
_space_group_IT_number 14
_symmetry_space_group_name_Hall '-P 2ybc'
_symmetry_space_group_name_H-M 'P 1 21/c 1'
_atom_sites_solution_hydrogens geom
_atom_sites_solution_primary direct
_atom_sites_solution_secondary difmap
_audit_creation_method SHELXL-97
_cell_angle_alpha 90.00
_cell_angle_beta 102.453(4)
_cell_angle_gamma 90.00
_cell_formula_units_Z 4
_cell_length_a 7.4620(3)
_cell_length_b 10.6319(4)
_cell_length_c 14.2420(6)
_cell_measurement_temperature 200(2)
_cell_volume 1103.31(8)
_computing_structure_refinement 'SHELXL-97 (Sheldrick, 1997)'
_computing_structure_solution 'SHELXS-97 (Sheldrick, 1990)'
_diffrn_ambient_temperature 200(2)
_diffrn_measured_fraction_theta_full 0.995
_diffrn_measured_fraction_theta_max 0.995
_diffrn_radiation_monochromator graphite
_diffrn_radiation_source 'fine-focus sealed tube'
_diffrn_radiation_type MoK\a
_diffrn_radiation_wavelength 0.71069
_diffrn_reflns_av_R_equivalents 0.0227
_diffrn_reflns_av_sigmaI/netI 0.0339
_diffrn_reflns_limit_h_max 8
_diffrn_reflns_limit_h_min -9
_diffrn_reflns_limit_k_max 13
_diffrn_reflns_limit_k_min -12
_diffrn_reflns_limit_l_max 17
_diffrn_reflns_limit_l_min -17
_diffrn_reflns_number 7632
_diffrn_reflns_theta_full 26.30
_diffrn_reflns_theta_max 26.30
_diffrn_reflns_theta_min 4.47
_exptl_absorpt_coefficient_mu 0.074
_exptl_crystal_density_diffrn 1.200
_exptl_crystal_density_method 'not measured'
_exptl_crystal_F_000 424
_refine_diff_density_max 0.122
_refine_diff_density_min -0.136
_refine_diff_density_rms 0.031
_refine_ls_extinction_method none
_refine_ls_goodness_of_fit_ref 0.941
_refine_ls_hydrogen_treatment mixed
_refine_ls_matrix_type full
_refine_ls_number_parameters 139
_refine_ls_number_reflns 2235
_refine_ls_number_restraints 0
_refine_ls_restrained_S_all 0.941
_refine_ls_R_factor_all 0.0573
_refine_ls_R_factor_gt 0.0351
_refine_ls_shift/su_max 0.001
_refine_ls_shift/su_mean 0.000
_refine_ls_structure_factor_coef Fsqd
_refine_ls_weighting_details 'calc w=1/[\s^2^(Fo^2^)+(0.0512P)^2^+0.0000P] where P=(Fo^2^+2Fc^2^)/3'
_refine_ls_weighting_scheme calc
_refine_ls_wR_factor_gt 0.0869
_refine_ls_wR_factor_ref 0.0915
_reflns_number_gt 1472
_reflns_number_total 2235
_reflns_threshold_expression >2sigma(I)
_cod_data_source_file jp2045614_si_005.cif
_cod_data_source_block no128
_cod_database_code 1501752

loop_
_symmetry_equiv_pos_as_xyz
'x, y, z'
'-x, y+1/2, -z+1/2'
'-x, -y, -z'
'x, -y-1/2, z-1/2'

loop_
_atom_site_label
_atom_site_type_symbol
_atom_site_fract_x
_atom_site_fract_y
_atom_site_fract_z
_atom_site_U_iso_or_equiv
_atom_site_adp_type
_atom_site_occupancy
_atom_site_symmetry_multiplicity
_atom_site_calc_flag
_atom_site_refinement_flags
N7 N 0.63766(13) -0.03805(9) 0.70476(7) 0.0342(3) Uani 1 1 d .
N13 N -0.02132(15) 0.14440(11) 0.43658(9) 0.0554(3) Uani 1 1 d .
N15 N 0.30339(17) 0.42188(12) 0.38378(9) 0.0599(4) Uani 1 1 d .
C1 C 0.57222(15) 0.05559(10) 0.64048(8) 0.0289(3) Uani 1 1 d .
C2 C 0.38627(15) 0.05696(11) 0.59186(8) 0.0302(3) Uani 1 1 d .
H2 H 0.3057 -0.0066 0.6051 0.036 Uiso 1 1 calc R
C3 C 0.31949(15) 0.14940(10) 0.52521(8) 0.0306(3) Uani 1 1 d .
C4 C 0.43324(15) 0.24581(11) 0.50397(8) 0.0319(3) Uani 1 1 d .
C5 C 0.61633(16) 0.24407(11) 0.55131(8) 0.0373(3) Uani 1 1 d .
H5 H 0.6965 0.3077 0.5377 0.045 Uiso 1 1 calc R
C6 C 0.68436(16) 0.15240(11) 0.61738(8) 0.0352(3) Uani 1 1 d .
H6 H 0.8105 0.1543 0.6484 0.042 Uiso 1 1 calc R
C8 C 0.50649(16) -0.12513(11) 0.73217(9) 0.0406(3) Uani 1 1 d .
H8A H 0.4203 -0.0782 0.7620 0.061 Uiso 1 1 calc R
H8B H 0.5724 -0.1868 0.7781 0.061 Uiso 1 1 calc R
H8C H 0.4387 -0.1689 0.6748 0.061 Uiso 1 1 calc R
C9 C 0.81887(16) -0.02667(11) 0.77047(9) 0.0374(3) Uani 1 1 d .
H9 H 0.8996 0.0215 0.7356 0.045 Uiso 1 1 calc R
C10 C 0.90928(19) -0.15323(13) 0.79705(10) 0.0526(4) Uani 1 1 d .
H10A H 0.8478 -0.1964 0.8421 0.079 Uiso 1 1 calc R
H10B H 1.0390 -0.1407 0.8273 0.079 Uiso 1 1 calc R
H10C H 0.8994 -0.2044 0.7389 0.079 Uiso 1 1 calc R
C11 C 0.8060(2) 0.04887(15) 0.85926(11) 0.0629(5) Uani 1 1 d .
H11A H 0.7564 0.1325 0.8399 0.094 Uiso 1 1 calc R
H11B H 0.9285 0.0573 0.9008 0.094 Uiso 1 1 calc R
H11C H 0.7249 0.0055 0.8944 0.094 Uiso 1 1 calc R
C12 C 0.12951(17) 0.14603(11) 0.47627(9) 0.0377(3) Uani 1 1 d .
C14 C 0.36144(16) 0.34336(12) 0.43698(9) 0.0396(3) Uani 1 1 d .

loop_
_atom_site_aniso_label
_atom_site_aniso_U_11
_atom_site_aniso_U_22
_atom_site_aniso_U_33
_atom_site_aniso_U_23
_atom_site_aniso_U_13
_atom_site_aniso_U_12
N7 0.0308(6) 0.0308(5) 0.0388(6) 0.0053(4) 0.0030(4) -0.0042(4)
N13 0.0341(7) 0.0583(8) 0.0684(8) 0.0202(6) -0.0006(6) -0.0065(6)
N15 0.0508(7) 0.0539(8) 0.0723(9) 0.0248(7) 0.0071(6) 0.0001(6)
C1 0.0290(6) 0.0266(6) 0.0307(6) -0.0034(5) 0.0055(5) -0.0023(5)
C2 0.0282(6) 0.0286(6) 0.0344(7) -0.0006(5) 0.0077(5) -0.0042(5)
C3 0.0271(6) 0.0312(6) 0.0331(7) -0.0024(5) 0.0058(5) -0.0007(5)
C4 0.0321(7) 0.0291(6) 0.0344(7) 0.0013(5) 0.0068(5) -0.0008(5)
C5 0.0337(7) 0.0330(7) 0.0444(8) 0.0037(6) 0.0069(6) -0.0081(5)
C6 0.0268(6) 0.0334(6) 0.0426(7) 0.0015(6) 0.0009(5) -0.0053(5)
C8 0.0380(7) 0.0368(7) 0.0460(8) 0.0099(6) 0.0071(6) -0.0044(6)
C9 0.0310(7) 0.0377(7) 0.0409(7) 0.0042(6) 0.0019(5) 0.0011(5)
C10 0.0466(8) 0.0490(8) 0.0573(9) 0.0080(7) 0.0001(7) 0.0113(7)
C11 0.0527(9) 0.0648(10) 0.0609(10) -0.0198(8) -0.0104(7) 0.0064(8)
C12 0.0342(7) 0.0354(7) 0.0427(8) 0.0076(6) 0.0063(6) -0.0027(6)
C14 0.0339(7) 0.0381(7) 0.0461(8) 0.0050(6) 0.0072(6) -0.0042(6)

loop_
_atom_type_symbol
_atom_type_description
_atom_type_scat_dispersion_real
_atom_type_scat_dispersion_imag
_atom_type_scat_source
C C 0.0033 0.0016 'International Tables Vol C Tables 4.2.6.8 and 6.1.1.4'
H H 0.0000 0.0000 'International Tables Vol C Tables 4.2.6.8 and 6.1.1.4'
N N 0.0061 0.0033 'International Tables Vol C Tables 4.2.6.8 and 6.1.1.4'

loop_
_geom_angle_atom_site_label_1
_geom_angle_atom_site_label_2
_geom_angle_atom_site_label_3
_geom_angle
C1 N7 C8 118.48(9)
C1 N7 C9 120.72(9)
C8 N7 C9 117.27(9)
N7 C1 C6 122.89(10)
N7 C1 C2 120.45(10)
C6 C1 C2 116.64(10)
C3 C2 C1 121.00(10)
C3 C2 H2 119.5
C1 C2 H2 119.5
C2 C3 C4 121.43(10)
C2 C3 C12 119.11(10)
C4 C3 C12 119.46(10)
C5 C4 C3 117.59(10)
C5 C4 C14 121.40(11)
C3 C4 C14 121.00(10)
C6 C5 C4 121.48(11)
C6 C5 H5 119.3
C4 C5 H5 119.3
C5 C6 C1 121.85(11)
C5 C6 H6 119.1
C1 C6 H6 119.1
N7 C8 H8A 109.5
N7 C8 H8B 109.5
H8A C8 H8B 109.5
N7 C8 H8C 109.5
H8A C8 H8C 109.5
H8B C8 H8C 109.5
N7 C9 C10 112.55(10)
N7 C9 C11 110.98(10)
C10 C9 C11 111.47(11)
N7 C9 H9 107.2
C10 C9 H9 107.2
C11 C9 H9 107.2
C9 C10 H10A 109.5
C9 C10 H10B 109.5
H10A C10 H10B 109.5
C9 C10 H10C 109.5
H10A C10 H10C 109.5
H10B C10 H10C 109.5
C9 C11 H11A 109.5
C9 C11 H11B 109.5
H11A C11 H11B 109.5
C9 C11 H11C 109.5
H11A C11 H11C 109.5
H11B C11 H11C 109.5
N13 C12 C3 179.20(13)
N15 C14 C4 179.54(15)

loop_
_geom_bond_atom_site_label_1
_geom_bond_atom_site_label_2
_geom_bond_distance
N7 C1 1.3692(14)
N7 C8 1.4603(14)
N7 C9 1.4741(14)
N13 C12 1.1456(14)
N15 C14 1.1476(15)
C1 C6 1.4094(16)
C1 C2 1.4109(15)
C2 C3 1.3824(15)
C2 H2 0.9500
C3 C4 1.4048(16)
C3 C12 1.4389(15)
C4 C5 1.3872(15)
C4 C14 1.4326(17)
C5 C6 1.3737(16)
C5 H5 0.9500
C6 H6 0.9500
C8 H8A 0.9800
C8 H8B 0.9800
C8 H8C 0.9800
C9 C10 1.5163(17)
C9 C11 1.5185(18)
C9 H9 1.0000
C10 H10A 0.9800
C10 H10B 0.9800
C10 H10C 0.9800
C11 H11A 0.9800
C11 H11B 0.9800
C11 H11C 0.9800

loop_
_geom_torsion_atom_site_label_1
_geom_torsion_atom_site_label_2
_geom_torsion_atom_site_label_3
_geom_torsion_atom_site_label_4
_geom_torsion
C8 N7 C1 C6 172.85(11)
C9 N7 C1 C6 14.62(17)
C8 N7 C1 C2 -8.81(15)
C9 N7 C1 C2 -167.04(10)
N7 C1 C2 C3 -178.54(10)
C6 C1 C2 C3 -0.10(16)
C1 C2 C3 C4 -0.56(17)
C1 C2 C3 C12 179.07(10)
C2 C3 C4 C5 0.94(16)
C12 C3 C4 C5 -178.69(10)
C2 C3 C4 C14 -178.06(10)
C12 C3 C4 C14 2.32(17)
C3 C4 C5 C6 -0.67(17)
C14 C4 C5 C6 178.32(12)
C4 C5 C6 C1 0.02(19)
N7 C1 C6 C5 178.77(11)
C2 C1 C6 C5 0.37(17)
C1 N7 C9 C10 -150.59(11)
C8 N7 C9 C10 50.93(14)
C1 N7 C9 C11 83.70(14)
C8 N7 C9 C11 -74.79(13)
C2 C3 C12 N13 -169(100)
C4 C3 C12 N13 11(11)
C5 C4 C14 N15 -103(20)
C3 C4 C14 N15 76(20)

loop_
_cod_related_entry_id
_cod_related_entry_database
_cod_related_entry_code
1 ChemSpider 9703314
